data_2201731
loop_
_publ_author_name
'Baba, Ibrahim'
'Lee, Lay Hoon'
'Farina, Yang'
'Othman, A. Hamid'
'Ibrahim, Abdul Razak'
'Usman, Awang'
'Fun, Hoong-Kun'
'Ng, Seik Weng'

_publ_section_title
Bis(\m-<i>N</i>-methyl-<i>N</i>-phenyldithiocarbamato)[bis(<i>N</i>-methyl-<i>N</i>-phenyldithiocarbamato)zinc(II)]
_journal_issue 12
_journal_name_full 'Acta Crystallographica Section E'
_journal_page_first m744
_journal_page_last m745
_journal_paper_doi 10.1107/S1600536802021141
_journal_volume 58
_journal_year 2002
_chemical_formula_iupac '[Zn2 (C8 H8 N1 S2)4]'
_chemical_formula_moiety 'C32 H32 N4 S8 Zn2'
_chemical_formula_sum 'C32 H32 N4 S8 Zn2'
_chemical_formula_weight 859.84
_chemical_name_systematic
;
Bis(\m-N-methyl-N-phenyldithiocarbamato)[bis(\m-N-methyl-N-
phenyldithiocarbamato)zinc(II)]
;
_space_group_IT_number 14
_symmetry_cell_setting monoclinic
_symmetry_space_group_name_Hall '-P 2ybc'
_symmetry_space_group_name_H-M 'P 1 21/c 1'
_atom_sites_solution_hydrogens geom
_atom_sites_solution_primary direct
_atom_sites_solution_secondary difmap
_audit_creation_method SHELXL-97
_cell_angle_alpha 90.00
_cell_angle_beta 100.6690(10)
_cell_angle_gamma 90.00
_cell_formula_units_Z 2
_cell_length_a 12.72760(10)
_cell_length_b 6.66930(10)
_cell_length_c 22.25080(10)
_cell_measurement_reflns_used 8192
_cell_measurement_temperature 298(2)
_cell_measurement_theta_max 28.2
_cell_measurement_theta_min 1.6
_cell_volume 1856.09(3)
_computing_cell_refinement 'SAINT (Bruker, 1997)'
_computing_data_collection 'SMART (Bruker, 1997)'
_computing_data_reduction SAINT
_computing_molecular_graphics 'ORTEPII (Johnson, 1976)'
_computing_publication_material SHELXL97
_computing_structure_refinement 'SHELXL97 (Sheldrick, 1997)'
_computing_structure_solution 'SHELXS97 (Sheldrick, 1997)'
_diffrn_ambient_temperature 298(2)
_diffrn_detector_area_resol_mean 0
_diffrn_measured_fraction_theta_full 0.98
_diffrn_measured_fraction_theta_max 0.98
_diffrn_measurement_device_type 'Bruker CCD area-detector'
_diffrn_measurement_method \w
_diffrn_radiation_monochromator graphite
_diffrn_radiation_source 'fine-focus sealed tube'
_diffrn_radiation_type MoK\a
_diffrn_radiation_wavelength 0.71073
_diffrn_reflns_av_R_equivalents 0.089
_diffrn_reflns_av_sigmaI/netI 0.093
_diffrn_reflns_limit_h_max 15
_diffrn_reflns_limit_h_min -16
_diffrn_reflns_limit_k_max 8
_diffrn_reflns_limit_k_min -8
_diffrn_reflns_limit_l_max 24
_diffrn_reflns_limit_l_min -29
_diffrn_reflns_number 12082
_diffrn_reflns_theta_full 28.2
_diffrn_reflns_theta_max 28.2
_diffrn_reflns_theta_min 1.6
_diffrn_standards_decay_% 0
_diffrn_standards_interval_count 0
_diffrn_standards_interval_time 0
_diffrn_standards_number 0
_exptl_absorpt_coefficient_mu 1.77
_exptl_absorpt_correction_T_max 0.718
_exptl_absorpt_correction_T_min 0.496
_exptl_absorpt_correction_type empirical
_exptl_absorpt_process_details '(SADABS; Sheldrick, 1996)'
_exptl_crystal_colour Colorless
_exptl_crystal_density_diffrn 1.538
_exptl_crystal_density_method 'not measured'
_exptl_crystal_description Block
_exptl_crystal_F_000 880
_exptl_crystal_size_max 0.46
_exptl_crystal_size_mid 0.22
_exptl_crystal_size_min 0.20
_refine_diff_density_max 0.56
_refine_diff_density_min -1.12
_refine_ls_extinction_method none
_refine_ls_goodness_of_fit_ref 0.95
_refine_ls_hydrogen_treatment constr
_refine_ls_matrix_type full
_refine_ls_number_parameters 210
_refine_ls_number_reflns 4460
_refine_ls_number_restraints 0
_refine_ls_restrained_S_all 0.95
_refine_ls_R_factor_all 0.065
_refine_ls_R_factor_gt 0.047
_refine_ls_shift/su_max <0.001
_refine_ls_shift/su_mean <0.001
_refine_ls_structure_factor_coef Fsqd
_refine_ls_weighting_details 'calc w = 1/[\s^2^(Fo^2^)+(0.0385P)^2^] where P = (Fo^2^+2Fc^2^)/3'
_refine_ls_weighting_scheme calc
_refine_ls_wR_factor_gt 0.106
_refine_ls_wR_factor_ref 0.114
_reflns_number_gt 3383
_reflns_number_total 4460
_reflns_threshold_expression I>2\s(I)
_cod_data_source_file ya6142.cif
_cod_data_source_block I
_cod_depositor_comments
;
The following automatic conversions were performed:
'_symmetry_cell_setting' value 'Monoclinic' changed to 'monoclinic'
according to '/home/saulius/struct/CIF-dictionaries/cif_core.dic'
dictionary named 'cif_core.dic' version 2.4.1 from 2010-06-29.

Automatic conversion script
Id: cif_fix_enum 1527 2010-12-29 10:47:43Z saulius 

The following automatic conversions were performed:

'_symmetry_cell_setting' value 'Monoclinic' changed to 'monoclinic'
according to /home/saulius/struct/CIF-dictionaries/cif_core.dic
dictionary named 'cif_core.dic' version 2.4.1 from 2010-06-29.

Automatic conversion script
Id: cif_fix_values 1715 2011-07-08 13:25:40Z adriana 
;
_cod_original_sg_symbol_H-M 'P 21/c'
_cod_database_code 2201731
_cod_database_fobs_code 2201731

loop_
_symmetry_equiv_pos_as_xyz
'x, y, z'
'-x, y+1/2, -z+1/2'
'-x, -y, -z'
'x, -y-1/2, z-1/2'

loop_
_atom_site_label
_atom_site_fract_x
_atom_site_fract_y
_atom_site_fract_z
_atom_site_U_iso_or_equiv
_atom_site_adp_type
_atom_site_calc_flag
_atom_site_refinement_flags
_atom_site_occupancy
_atom_site_disorder_assembly
_atom_site_disorder_group
_atom_site_type_symbol
Zn1 0.38122(2) 0.34366(5) 0.513290(10) 0.04070(10) Uani d . 1 . . Zn
S1 0.46543(6) 0.37160(10) 0.61451(3) 0.0446(2) Uani d . 1 . . S
S2 0.48256(5) 0.74360(10) 0.54213(3) 0.0353(2) Uani d . 1 . . S
S3 0.22693(5) 0.50010(10) 0.45933(3) 0.0383(2) Uani d . 1 . . S
S4 0.24708(6) 0.07420(10) 0.49795(4) 0.0485(2) Uani d . 1 . . S
N1 0.0754(2) 0.2269(4) 0.42450(10) 0.0450(10) Uani d . 1 . . N
N2 0.5953(2) 0.6696(3) 0.65420(10) 0.0320(10) Uani d . 1 . . N
C1 0.1732(2) 0.2611(4) 0.45770(10) 0.0370(10) Uani d . 1 . . C
C2 0.0269(3) 0.0249(5) 0.4183(2) 0.0790(10) Uani d . 1 . . C
C3 0.0142(2) 0.3836(4) 0.38910(10) 0.0410(10) Uani d . 1 . . C
C4 0.0389(2) 0.4417(5) 0.33420(10) 0.0480(10) Uani d . 1 . . C
C5 -0.0223(3) 0.5854(5) 0.2989(2) 0.0580(10) Uani d . 1 . . C
C6 -0.1083(3) 0.6708(5) 0.3189(2) 0.0620(10) Uani d . 1 . . C
C7 -0.1330(3) 0.6116(5) 0.3742(2) 0.0650(10) Uani d . 1 . . C
C8 -0.0721(3) 0.4669(5) 0.4098(2) 0.0570(10) Uani d . 1 . . C
C9 0.5231(2) 0.6013(4) 0.60800(10) 0.0300(10) Uani d . 1 . . C
C10 0.6462(3) 0.8680(4) 0.65450(10) 0.0470(10) Uani d . 1 . . C
C11 0.6323(2) 0.5478(4) 0.70800(10) 0.0330(10) Uani d . 1 . . C
C12 0.5937(2) 0.5852(4) 0.76120(10) 0.0420(10) Uani d . 1 . . C
C13 0.6317(3) 0.4720(5) 0.81320(10) 0.0490(10) Uani d . 1 . . C
C14 0.7074(3) 0.3261(4) 0.8121(2) 0.0510(10) Uani d . 1 . . C
C15 0.7460(2) 0.2906(5) 0.7585(2) 0.0520(10) Uani d . 1 . . C
C16 0.7084(2) 0.4017(4) 0.70610(10) 0.0410(10) Uani d . 1 . . C
H2a 0.0536 -0.0523 0.4543 0.118 Uiso calc R 1 . . H
H2b 0.0449 -0.0407 0.3831 0.118 Uiso calc R 1 . . H
H2c -0.0494 0.0365 0.4134 0.118 Uiso calc R 1 . . H
H4 0.0969 0.3843 0.3207 0.057 Uiso calc R 1 . . H
H5 -0.0054 0.6244 0.2617 0.070 Uiso calc R 1 . . H
H6 -0.1495 0.7676 0.2953 0.074 Uiso calc R 1 . . H
H7 -0.1910 0.6693 0.3877 0.078 Uiso calc R 1 . . H
H8 -0.0891 0.4268 0.4469 0.069 Uiso calc R 1 . . H
H10a 0.6150 0.9401 0.6183 0.070 Uiso calc R 1 . . H
H10b 0.7214 0.8515 0.6555 0.070 Uiso calc R 1 . . H
H10c 0.6354 0.9416 0.6899 0.070 Uiso calc R 1 . . H
H12 0.5429 0.6848 0.7621 0.050 Uiso calc R 1 . . H
H13 0.6057 0.4954 0.8489 0.059 Uiso calc R 1 . . H
H14 0.7327 0.2512 0.8470 0.061 Uiso calc R 1 . . H
H15 0.7973 0.1918 0.7578 0.062 Uiso calc R 1 . . H
H16 0.7343 0.3779 0.6703 0.049 Uiso calc R 1 . . H

loop_
_atom_site_aniso_label
_atom_site_aniso_U_11
_atom_site_aniso_U_22
_atom_site_aniso_U_33
_atom_site_aniso_U_12
_atom_site_aniso_U_13
_atom_site_aniso_U_23
Zn1 0.0332(2) 0.0588(2) 0.0266(2) -0.00730(10) -0.00320(10) 0.00100(10)
S1 0.0580(4) 0.0439(4) 0.0262(3) -0.0205(3) -0.0072(3) 0.0070(3)
S2 0.0362(3) 0.0378(3) 0.0292(3) 0.0029(3) -0.0014(3) 0.0058(3)
S3 0.0332(3) 0.0369(3) 0.0405(4) -0.0085(3) -0.0045(3) -0.0025(3)
S4 0.0478(4) 0.0418(4) 0.0511(5) -0.0109(3) -0.0033(3) 0.0070(3)
N1 0.0370(10) 0.0440(10) 0.0490(10) -0.0150(10) -0.0040(10) -0.0050(10)
N2 0.0380(10) 0.0280(10) 0.0280(10) -0.0020(10) -0.0030(10) -0.0010(10)
C1 0.0350(10) 0.0410(10) 0.0340(10) -0.0090(10) 0.0020(10) -0.0050(10)
C2 0.068(2) 0.057(2) 0.098(3) -0.033(2) -0.021(2) 0.000(2)
C3 0.0290(10) 0.046(2) 0.042(2) -0.0100(10) -0.0060(10) -0.0100(10)
C4 0.037(2) 0.058(2) 0.043(2) -0.0030(10) -0.0020(10) -0.0080(10)
C5 0.061(2) 0.061(2) 0.048(2) -0.009(2) -0.004(2) 0.000(2)
C6 0.048(2) 0.055(2) 0.073(3) -0.002(2) -0.017(2) -0.014(2)
C7 0.036(2) 0.063(2) 0.090(3) 0.000(2) -0.002(2) -0.029(2)
C8 0.044(2) 0.067(2) 0.059(2) -0.015(2) 0.009(2) -0.018(2)
C9 0.0310(10) 0.0320(10) 0.0260(10) 0.0000(10) 0.0010(10) -0.0020(10)
C10 0.056(2) 0.0340(10) 0.045(2) -0.0110(10) -0.0060(10) -0.0030(10)
C11 0.0350(10) 0.0320(10) 0.0260(10) -0.0010(10) -0.0080(10) -0.0020(10)
C12 0.052(2) 0.0410(10) 0.0300(10) 0.0110(10) -0.0010(10) -0.0020(10)
C13 0.065(2) 0.050(2) 0.030(2) 0.0050(10) 0.0020(10) 0.0010(10)
C14 0.057(2) 0.045(2) 0.042(2) 0.0050(10) -0.0150(10) 0.0090(10)
C15 0.044(2) 0.044(2) 0.061(2) 0.0150(10) -0.0060(10) 0.0030(10)
C16 0.0390(10) 0.041(2) 0.041(2) 0.0050(10) 0.0040(10) -0.0030(10)

loop_
_atom_type_symbol
_atom_type_description
_atom_type_scat_dispersion_real
_atom_type_scat_dispersion_imag
_atom_type_scat_source
C C 0.0033 0.0016 'International Tables Vol C Tables 4.2.6.8 and 6.1.1.4'
H H 0.0000 0.0000 'International Tables Vol C Tables 4.2.6.8 and 6.1.1.4'
N N 0.0061 0.0033 'International Tables Vol C Tables 4.2.6.8 and 6.1.1.4'
S S 0.1246 0.1234 'International Tables Vol C Tables 4.2.6.8 and 6.1.1.4'
Zn Zn 0.2839 1.4301 'International Tables Vol C Tables 4.2.6.8 and 6.1.1.4'

loop_
_geom_angle_atom_site_label_1
_geom_angle_atom_site_label_2
_geom_angle_atom_site_label_3
_geom_angle_site_symmetry_1
_geom_angle_site_symmetry_3
_geom_angle
_geom_angle_publ_flag
S1 Zn1 S2 . 3_666 105.90(10) yes
S1 Zn1 S3 . . 130.90(10) yes
S1 Zn1 S4 . . 112.20(10) yes
S2 Zn1 S3 3_666 . 117.70(10) yes
S2 Zn1 S4 3_666 . 107.70(10) yes
S3 Zn1 S4 . . 76.10(10) yes
C9 S1 Zn1 . . 96.80(10) yes
C9 S2 Zn1 . 3_666 99.90(10) yes
C1 S3 Zn1 . . 83.80(10) yes
C1 S4 Zn1 . . 80.80(10) yes
C1 N1 C3 . . 121.8(2) no
C1 N1 C2 . . 122.3(3) no
C3 N1 C2 . . 115.7(2) no
C9 N2 C11 . . 121.3(2) no
C9 N2 C10 . . 123.6(2) no
C11 N2 C10 . . 115.1(2) no
N1 C1 S4 . . 121.8(2) no
N1 C1 S3 . . 119.3(2) no
S4 C1 S3 . . 118.9(2) no
C4 C3 C8 . . 120.6(3) no
C4 C3 N1 . . 120.0(3) no
C8 C3 N1 . . 119.3(3) no
C3 C4 C5 . . 120.2(3) no
C6 C5 C4 . . 120.0(4) no
C5 C6 C7 . . 119.6(4) no
C6 C7 C8 . . 120.7(3) no
C3 C8 C7 . . 118.8(4) no
N2 C9 S1 . . 119.1(2) no
N2 C9 S2 . . 121.4(2) no
S1 C9 S2 . . 119.50(10) no
C16 C11 C12 . . 120.9(2) no
C16 C11 N2 . . 119.6(2) no
C12 C11 N2 . . 119.4(2) no
C11 C12 C13 . . 119.3(3) no
C14 C13 C12 . . 120.5(3) no
C13 C14 C15 . . 119.7(3) no
C16 C15 C14 . . 120.5(3) no
C11 C16 C15 . . 119.1(3) no
N1 C2 H2a . . 109.5 no
N1 C2 H2b . . 109.5 no
H2a C2 H2b . . 109.5 no
N1 C2 H2c . . 109.5 no
H2a C2 H2c . . 109.5 no
H2b C2 H2c . . 109.5 no
C3 C4 H4 . . 119.9 no
C5 C4 H4 . . 119.9 no
C6 C5 H5 . . 120.0 no
C4 C5 H5 . . 120.0 no
C5 C6 H6 . . 120.2 no
C7 C6 H6 . . 120.2 no
C6 C7 H7 . . 119.6 no
C8 C7 H7 . . 119.6 no
C3 C8 H8 . . 120.6 no
C7 C8 H8 . . 120.6 no
N2 C10 H10a . . 109.5 no
N2 C10 H10b . . 109.5 no
H10a C10 H10b . . 109.5 no
N2 C10 H10c . . 109.5 no
H10a C10 H10c . . 109.5 no
H10b C10 H10c . . 109.5 no
C11 C12 H12 . . 120.4 no
C13 C12 H12 . . 120.4 no
C14 C13 H13 . . 119.7 no
C12 C13 H13 . . 119.7 no
C13 C14 H14 . . 120.1 no
C15 C14 H14 . . 120.1 no
C16 C15 H15 . . 119.8 no
C14 C15 H15 . . 119.8 no
C11 C16 H16 . . 120.4 no
C15 C16 H16 . . 120.4 no

loop_
_geom_bond_atom_site_label_1
_geom_bond_atom_site_label_2
_geom_bond_site_symmetry_2
_geom_bond_distance
_geom_bond_publ_flag
Zn1 S1 . 2.3160(10) yes
Zn1 S2 . 2.9800(10) yes
Zn1 S2 3_666 2.3780(10) yes
Zn1 S3 . 2.3480(10) yes
Zn1 S4 . 2.4590(10) yes
S1 C9 . 1.717(2) no
S2 C9 . 1.742(2) no
S3 C1 . 1.732(3) no
S4 C1 . 1.712(3) no
N1 C1 . 1.345(3) no
N1 C3 . 1.446(4) no
N1 C2 . 1.478(4) no
N2 C9 . 1.327(3) no
N2 C11 . 1.450(3) no
N2 C10 . 1.473(3) no
C3 C4 . 1.373(4) no
C3 C8 . 1.383(4) no
C4 C5 . 1.384(5) no
C5 C6 . 1.379(5) no
C6 C7 . 1.383(6) no
C7 C8 . 1.391(5) no
C11 C16 . 1.380(4) no
C11 C12 . 1.387(4) no
C12 C13 . 1.391(4) no
C13 C14 . 1.372(4) no
C14 C15 . 1.390(5) no
C15 C16 . 1.389(4) no
C2 H2a . 0.9600 no
C2 H2b . 0.9600 no
C2 H2c . 0.9600 no
C4 H4 . 0.9300 no
C5 H5 . 0.9300 no
C6 H6 . 0.9300 no
C7 H7 . 0.9300 no
C8 H8 . 0.9300 no
C10 H10a . 0.9600 no
C10 H10b . 0.9600 no
C10 H10c . 0.9600 no
C12 H12 . 0.9300 no
C13 H13 . 0.9300 no
C14 H14 . 0.9300 no
C15 H15 . 0.9300 no
C16 H16 . 0.9300 no

loop_
_geom_torsion_atom_site_label_1
_geom_torsion_atom_site_label_2
_geom_torsion_atom_site_label_3
_geom_torsion_atom_site_label_4
_geom_torsion_site_symmetry_1
_geom_torsion
_geom_torsion_publ_flag
S3 Zn1 S1 C9 . -75.60(10) no
S2 Zn1 S1 C9 3_666 76.60(10) no
S4 Zn1 S1 C9 . -166.30(10) no
S1 Zn1 S3 C1 . -111.50(10) no
S2 Zn1 S3 C1 3_666 99.00(10) no
S4 Zn1 S3 C1 . -4.00(10) no
S1 Zn1 S4 C1 . 132.90(10) no
S3 Zn1 S4 C1 . 4.00(10) no
S2 Zn1 S4 C1 3_666 -111.00(10) no
C3 N1 C1 S4 . -178.3(2) no
C2 N1 C1 S4 . -2.8(4) no
C3 N1 C1 S3 . 1.2(4) no
C2 N1 C1 S3 . 176.7(3) no
Zn1 S4 C1 N1 . 173.4(2) no
Zn1 S4 C1 S3 . -6.10(10) no
Zn1 S3 C1 N1 . -173.1(2) no
Zn1 S3 C1 S4 . 6.3(2) no
C1 N1 C3 C4 . 77.1(4) no
C2 N1 C3 C4 . -98.7(3) no
C1 N1 C3 C8 . -105.9(3) no
C2 N1 C3 C8 . 78.3(4) no
C8 C3 C4 C5 . 0.2(4) no
N1 C3 C4 C5 . 177.2(3) no
C3 C4 C5 C6 . 0.1(5) no
C4 C5 C6 C7 . -0.1(5) no
C5 C6 C7 C8 . -0.1(5) no
C4 C3 C8 C7 . -0.4(4) no
N1 C3 C8 C7 . -177.4(3) no
C6 C7 C8 C3 . 0.3(5) no
C11 N2 C9 S1 . 4.9(3) no
C10 N2 C9 S1 . -177.3(2) no
C11 N2 C9 S2 . -177.4(2) no
C10 N2 C9 S2 . 0.5(4) no
Zn1 S1 C9 N2 . -169.8(2) no
Zn1 S1 C9 S2 . 12.4(2) no
Zn1 S2 C9 N2 3_666 85.2(2) no
Zn1 S2 C9 S1 3_666 -97.00(10) no
C9 N2 C11 C16 . 79.7(3) no
C10 N2 C11 C16 . -98.3(3) no
C9 N2 C11 C12 . -102.8(3) no
C10 N2 C11 C12 . 79.2(3) no
C16 C11 C12 C13 . -0.6(4) no
N2 C11 C12 C13 . -178.1(3) no
C11 C12 C13 C14 . 0.6(5) no
C12 C13 C14 C15 . -0.3(5) no
C13 C14 C15 C16 . 0.0(5) no
C12 C11 C16 C15 . 0.3(4) no
N2 C11 C16 C15 . 177.8(3) no
C14 C15 C16 C11 . 0.0(5) no
